data_2003018
loop_
_publ_author_name
Lenstra
Bracke
'Van Dijk'
Maes
Vanhulle
Desseyn

_publ_section_title
;
 Net Intensities: Accuracy Improvement Through a Bayesian Perspective
 on the Measuring Strategy and Their Persistent Lack of Precision. An
 Illustration
;
_journal_issue 6
_journal_name_full 'Acta Crystallographica Section B'
_journal_page_first 851
_journal_page_last 858
_journal_paper_doi 10.1107/S0108768198004637
_journal_volume 54
_journal_year 1998
_chemical_formula_moiety 'C4 H6 N2 O2'
_chemical_formula_sum 'C4 H6 N2 O2'
_chemical_formula_weight 114.1
_space_group_IT_number 14
_symmetry_cell_setting monoclinic
_symmetry_space_group_name_Hall '-P 2ybc'
_symmetry_space_group_name_H-M 'P 1 21/c 1'
_atom_type_scat_source IntTabIV
_cell_angle_alpha 90.0
_cell_angle_beta 95.87(3)
_cell_angle_gamma 90.0
_cell_formula_units_Z 4
_cell_length_a 5.941(3)
_cell_length_b 10.080(3)
_cell_length_c 8.282(2)
_cell_measurement_reflns_used 25
_cell_measurement_temperature 293
_cell_measurement_theta_max 16
_cell_measurement_theta_min 4
_cell_volume 493.4(3)
_diffrn_measurement_device 'Nonius CAD-4'
_diffrn_measurement_method \w-2\q
_diffrn_radiation_type MoK\a
_diffrn_radiation_wavelength 0.71073
_diffrn_reflns_av_R_equivalents 0.03
_diffrn_reflns_limit_h_max 7
_diffrn_reflns_limit_h_min 0
_diffrn_reflns_limit_k_max 12
_diffrn_reflns_limit_k_min 0
_diffrn_reflns_limit_l_max 9
_diffrn_reflns_limit_l_min -9
_diffrn_reflns_number 1015
_diffrn_reflns_theta_max 25
_diffrn_standards_decay_% 0
_diffrn_standards_interval_time 120
_diffrn_standards_number 3
_exptl_absorpt_coefficient_mu 0.12
_exptl_absorpt_correction_type none
_exptl_crystal_colour colourless
_exptl_crystal_density_diffrn 1.536
_exptl_crystal_description prism
_exptl_crystal_size_max 0.25
_exptl_crystal_size_mid 0.20
_exptl_crystal_size_min 0.15
_refine_diff_density_max 0.25
_refine_ls_extinction_method none
_refine_ls_number_parameters 97
_refine_ls_number_reflns 457
_refine_ls_R_factor_obs 0.034
_refine_ls_shift/esd_max 0.05
_refine_ls_structure_factor_coef F
_refine_ls_weighting_scheme 'counting statistics'
_refine_ls_wR_factor_obs 0.037
_reflns_number_observed 457
_reflns_number_total 1015
_reflns_observed_criterion I>3\s(I)
_cod_data_source_file mu0323.cif
_cod_data_source_block mu0323a
_cod_original_cell_volume 493.4(5)
_cod_original_sg_symbol_H-M 'P 21/c'
_cod_database_code 2003018

loop_
_symmetry_equiv_pos_as_xyz
x,y,z
-x,y+1/2,-z+1/2
-x,-y,-z
x,-y+1/2,z+1/2

loop_
_atom_site_label
_atom_site_fract_x
_atom_site_fract_y
_atom_site_fract_z
O1 .2785(3) .0027(2) .1096(3)
O2 .5621(3) .1568(2) .3128(3)
N1 .3552(3) .3374(2) .2296(3)
C2 .1642(4) .3934(3) .1291(4)
C3 -.0360(5) .3046(3) .1308(4)
N4 .0279(3) .1705(2) .0880(3)
C5 .2273(4) .1182(3) .1369(3)
C6 .3997(4) .2073(3) .2352(2)
H1 .459(4) .389(3) .278(3)
H4 -.075(4) .117(3) .032(3)
H21 .127(4) .483(3) .175(3)
H31 -.155(4) .333(2) .048(3)
H22 .203(4) .407(3) .019(3)
H32 -.093(4) .300(3) .237(3)

loop_
_geom_angle_atom_site_label_1
_geom_angle_atom_site_label_2
_geom_angle_atom_site_label_3
_geom_angle
_geom_angle_publ_flag
O1 C5 C6 119.2(2) y
O1 C5 N4 123.5(2) y
O2 C6 C5 119.1(2) y
O2 C6 N1 124.9(3) y
N1 C6 C5 116.0(2) y
N4 C5 C6 117.3(3) y
C2 N1 C6 122.8(3) y
C3 N4 C5 122.9(3) y

loop_
_geom_bond_atom_site_label_1
_geom_bond_atom_site_label_2
_geom_bond_distance
_geom_bond_publ_flag
C5 O1 1.230(4) y
C6 O2 1.215(4) y
C6 N1 1.338(4) y
C5 N4 1.322(4) y
C5 C6 1.532(4) y
C2 C3 1.490(4) y
C2 N1 1.451(4) y
C3 N4 1.458(4) y
N1 HN1 0.87(4) y
N4 HN4 0.90(4) y
C2 H21 1.02(3) y
C2 H22 0.97(3) y
C3 H31 0.98(3) y
C3 H32 0.98(3) y

loop_
_geom_hbond_atom_site_label_D
_geom_hbond_atom_site_label_H
_geom_hbond_atom_site_label_A
_geom_hbond_site_symmetry_A
_geom_hbond_distance_DH
_geom_hbond_distance_HA
_geom_hbond_distance_DA
_geom_hbond_angle_DHA
N1 HN1 O1 2_655 0.87(3) 2.08(3) 2.951 177(3)
N4 HN4 O1 3_555 0.90(3) 2.01(3) 2.906 174(3)

loop_
_geom_torsion_atom_site_label_1
_geom_torsion_atom_site_label_2
_geom_torsion_atom_site_label_3
_geom_torsion_atom_site_label_4
_geom_torsion
_geom_torsion_publ_flag
O1 C5 C6 O2 -15.4(4) y
C3 N4 C5 O1 175.6(2) y
C2 N1 C6 O2 177.1(3) y
O1 C5 C6 N1 165.4(2) y
O2 C6 C5 N4 163.5(2) y
N4 C5 C6 N1 -15.6(3) y
C3 N4 C5 C6 -3.3(4) y
C5 C6 N1 C2 -3.8(4) y
C6 N1 C2 C3 38.6(4) y
N1 C2 C3 N4 -52.6(3) y
C2 C3 N4 C5 37.9(4) y
